data_7009268
loop_
_publ_author_name
'Zhang, Chi'
'Song, Yinglin'
'Jin, Guocheng'
'Fang, Guangyu'
'Wang, Yuxiao'
'Raj, S. Shanmuga Sundara'
'Fun, Hoong-Kun'
'Xin, Xinquan'

_publ_section_title
;
 Two novel anion cluster compounds with a planar 'open' structure
 [Et4N]2[MS4Cu4(SCN)4(2-pic)4] (M&#x2005;=&#x2005;W, Mo;
 2-pic&#x2005;=&#x2005;2-methylpyridine): synthesis, structural
 characterization, nonlinear response and large optical limiting
 properties
;
_journal_issue 8
_journal_name_full 'Journal of the Chemical Society, Dalton Transactions'
_journal_page_first 1317
_journal_paper_doi 10.1039/a909656f
_journal_year 2000
_chemical_formula_sum 'C44 H68 Cu4 N10 S8 W'
_chemical_formula_weight 1431.57
_chemical_name_systematic
; 
 ? 
;
_space_group_IT_number 96
_symmetry_cell_setting tetragonal
_symmetry_space_group_name_Hall 'P 4nw 2abw'
_symmetry_space_group_name_H-M 'P 43 21 2'
_atom_sites_solution_hydrogens geom
_atom_sites_solution_primary direct
_atom_sites_solution_secondary difmap
_audit_creation_method SHELXL-97
_cell_angle_alpha 90.00
_cell_angle_beta 90.00
_cell_angle_gamma 90.00
_cell_formula_units_Z 4
_cell_length_a 14.69820(10)
_cell_length_b 14.67930(10)
_cell_length_c 28.3219(3)
_cell_measurement_reflns_used 8192
_cell_measurement_temperature 293(2)
_cell_measurement_theta_max 28.35
_cell_measurement_theta_min 1.56
_cell_volume 6110.71(9)
_computing_cell_refinement 'SAINT (Siemens, 1996b)'
_computing_data_collection 'SMART (Siemens, 1996a)'
_computing_data_reduction SAINT
_computing_molecular_graphics SHELXTL
_computing_publication_material
;
SHELXTL, PARST (Nardelli, 1995) and PLATON (Spek, 1990)
;
_computing_structure_refinement SHELXTL
_computing_structure_solution 'SHELXTL (Sheldrick, 1997)'
_diffrn_ambient_temperature 293(2)
_diffrn_detector_area_resol_mean 8.33
_diffrn_measured_fraction_theta_full 1.000
_diffrn_measured_fraction_theta_max 1.002
_diffrn_measurement_device_type
;
Siemens SMART CCD area detector diffractometer
;
_diffrn_measurement_method '\w scans'
_diffrn_radiation_monochromator graphite
_diffrn_radiation_source 'fine-focus sealed tube'
_diffrn_radiation_type MoK\a
_diffrn_radiation_wavelength 0.71073
_diffrn_reflns_av_R_equivalents 0.0353
_diffrn_reflns_av_sigmaI/netI 0.0235
_diffrn_reflns_limit_h_max 15
_diffrn_reflns_limit_h_min -14
_diffrn_reflns_limit_k_max 15
_diffrn_reflns_limit_k_min -15
_diffrn_reflns_limit_l_max 29
_diffrn_reflns_limit_l_min -30
_diffrn_reflns_number 26399
_diffrn_reflns_theta_full 22.50
_diffrn_reflns_theta_max 22.50
_diffrn_reflns_theta_min 1.56
_exptl_absorpt_coefficient_mu 3.556
_exptl_absorpt_correction_T_max 0.3609
_exptl_absorpt_correction_T_min 0.2916
_exptl_absorpt_correction_type empirical
_exptl_absorpt_process_details 'SADABS (Sheldrick, 1996)'
_exptl_crystal_colour red
_exptl_crystal_density_diffrn 1.556
_exptl_crystal_density_method 'not measured'
_exptl_crystal_description block
_exptl_crystal_F_000 2880
_exptl_crystal_size_max 0.46
_exptl_crystal_size_mid 0.40
_exptl_crystal_size_min 0.36
_refine_diff_density_max 0.562
_refine_diff_density_min -0.409
_refine_diff_density_rms 0.068
_refine_ls_abs_structure_details 'Flack H D (1983), Acta Cryst. A39, 876-881'
_refine_ls_abs_structure_Flack -0.009(6)
_refine_ls_extinction_method none
_refine_ls_goodness_of_fit_ref 1.140
_refine_ls_hydrogen_treatment constr
_refine_ls_matrix_type full
_refine_ls_number_parameters 320
_refine_ls_number_reflns 3999
_refine_ls_number_restraints 0
_refine_ls_restrained_S_all 1.140
_refine_ls_R_factor_all 0.0213
_refine_ls_R_factor_gt 0.0202
_refine_ls_shift/su_max 0.002
_refine_ls_shift/su_mean 0.000
_refine_ls_structure_factor_coef Fsqd
_refine_ls_weighting_details 'calc w=1/[\s^2^(Fo^2^)+(0.0251P)^2^+2.6830P] where P=(Fo^2^+2Fc^2^)/3'
_refine_ls_weighting_scheme calc
_refine_ls_wR_factor_gt 0.0519
_refine_ls_wR_factor_ref 0.0524
_reflns_number_gt 3892
_reflns_number_total 3999
_reflns_threshold_expression '> 2\s(I)'
_cod_data_source_file a909656f.txt
_cod_data_source_block cluster1
_cod_depositor_comments
;
The following automatic conversions were performed:
'_symmetry_cell_setting' value 'Tetragonal' changed to 'tetragonal'
according to '/home/saulius/struct/CIF-dictionaries/cif_core.dic'
dictionary named 'cif_core.dic' version 2.4.1 from 2010-06-29.

Automatic conversion script
Id: cif_fix_enum 1527 2010-12-29 10:47:43Z saulius 
;
_cod_database_code 7009268

loop_
_symmetry_equiv_pos_as_xyz
'x, y, z'
'-x, -y, z+1/2'
'-y+1/2, x+1/2, z+3/4'
'y+1/2, -x+1/2, z+1/4'
'-x+1/2, y+1/2, -z+3/4'
'x+1/2, -y+1/2, -z+1/4'
'y, x, -z'
'-y, -x, -z+1/2'

loop_
_atom_site_label
_atom_site_type_symbol
_atom_site_fract_x
_atom_site_fract_y
_atom_site_fract_z
_atom_site_U_iso_or_equiv
_atom_site_adp_type
_atom_site_occupancy
_atom_site_symmetry_multiplicity
_atom_site_calc_flag
_atom_site_refinement_flags
_atom_site_disorder_assembly
_atom_site_disorder_group
W1 W 0.570451(10) 0.570451(10) 0.0000 0.03362(8) Uani 1 2 d S . .
Cu1 Cu 0.68920(4) 0.44620(4) 0.035482(18) 0.04870(15) Uani 1 1 d . . .
Cu2 Cu 0.70188(3) 0.70188(3) 0.0000 0.04726(18) Uani 1 2 d S . .
Cu3 Cu 0.43969(3) 0.43969(3) 0.0000 0.04763(18) Uani 1 2 d S . .
S1 S 0.42802(8) 0.58722(7) 0.02680(3) 0.0441(2) Uani 1 1 d . . .
S2 S 0.67071(8) 0.59592(7) 0.05805(4) 0.0453(3) Uani 1 1 d . . .
S3 S 0.73537(19) 0.98258(13) 0.08042(8) 0.1200(8) Uani 1 1 d . . .
S4A S 0.9544(11) 0.3014(11) -0.0232(4) 0.136(4) Uani 0.59(5) 1 d P A 1
S4B S 0.9743(17) 0.352(6) -0.0158(11) 0.204(18) Uani 0.41(5) 1 d P A 2
N1 N 0.6607(3) 0.3725(3) 0.09829(13) 0.0544(10) Uani 1 1 d . . .
N2 N 0.4159(3) 0.3460(3) 0.05398(14) 0.0541(10) Uani 1 1 d . . .
N3 N 0.6995(3) 0.8223(3) 0.03268(15) 0.0648(11) Uani 1 1 d . . .
N4 N 0.8097(3) 0.4020(3) 0.01482(15) 0.0741(14) Uani 1 1 d . A .
N5 N -0.0144(3) 0.7006(3) 0.09231(13) 0.0579(10) Uani 1 1 d . . .
C1 C 0.6558(4) 0.4207(4) 0.13989(16) 0.0690(15) Uani 1 1 d . . .
H1A H 0.6642 0.4834 0.1384 0.083 Uiso 1 1 calc R . .
C2 C 0.6396(5) 0.3840(4) 0.1824(2) 0.0878(19) Uani 1 1 d . . .
H2A H 0.6367 0.4194 0.2096 0.105 Uiso 1 1 calc R . .
C3 C 0.6273(5) 0.2889(5) 0.1835(2) 0.091(2) Uani 1 1 d . . .
H3A H 0.6152 0.2599 0.2120 0.109 Uiso 1 1 calc R . .
C4 C 0.6331(4) 0.2400(4) 0.1436(2) 0.0792(18) Uani 1 1 d . . .
H4A H 0.6258 0.1771 0.1444 0.095 Uiso 1 1 calc R . .
C5 C 0.6503(3) 0.2839(4) 0.10080(19) 0.0603(13) Uani 1 1 d . . .
C6 C 0.6585(5) 0.2310(4) 0.0565(2) 0.0778(17) Uani 1 1 d . . .
H6A H 0.6211 0.2582 0.0326 0.117 Uiso 1 1 calc R . .
H6B H 0.6389 0.1695 0.0620 0.117 Uiso 1 1 calc R . .
H6C H 0.7208 0.2310 0.0463 0.117 Uiso 1 1 calc R . .
C7 C 0.4077(3) 0.3786(4) 0.09837(17) 0.0673(15) Uani 1 1 d . . .
H7A H 0.4124 0.4411 0.1032 0.081 Uiso 1 1 calc R . .
C8 C 0.3930(4) 0.3237(5) 0.1362(2) 0.0854(18) Uani 1 1 d . . .
H8A H 0.3869 0.3485 0.1662 0.103 Uiso 1 1 calc R . .
C9 C 0.3874(5) 0.2338(5) 0.1298(3) 0.094(2) Uani 1 1 d . . .
H9A H 0.3785 0.1955 0.1556 0.112 Uiso 1 1 calc R . .
C10 C 0.3949(4) 0.1974(4) 0.0848(3) 0.0859(19) Uani 1 1 d . . .
H10A H 0.3896 0.1350 0.0798 0.103 Uiso 1 1 calc R . .
C11 C 0.4103(3) 0.2564(4) 0.0472(2) 0.0626(13) Uani 1 1 d . . .
C12 C 0.4204(4) 0.2209(4) -0.0022(2) 0.0880(17) Uani 1 1 d . . .
H12A H 0.4773 0.2412 -0.0152 0.132 Uiso 1 1 calc R . .
H12B H 0.3713 0.2434 -0.0214 0.132 Uiso 1 1 calc R . .
H12C H 0.4190 0.1556 -0.0018 0.132 Uiso 1 1 calc R . .
C13 C 0.7143(4) 0.8884(4) 0.05261(18) 0.0626(14) Uani 1 1 d . . .
C14 C 0.8732(4) 0.3680(5) 0.0004(2) 0.090(2) Uani 1 1 d . . .
C15 C -0.0329(5) 0.7824(5) 0.0598(2) 0.097(2) Uani 1 1 d . . .
H15A H -0.0077 0.7689 0.0289 0.116 Uiso 1 1 calc R . .
H15B H -0.0982 0.7885 0.0561 0.116 Uiso 1 1 calc R . .
C16 C 0.0044(7) 0.8723(5) 0.0759(3) 0.131(3) Uani 1 1 d . . .
H16A H -0.0021 0.9163 0.0510 0.197 Uiso 1 1 calc R . .
H16B H 0.0677 0.8657 0.0836 0.197 Uiso 1 1 calc R . .
H16C H -0.0284 0.8926 0.1032 0.197 Uiso 1 1 calc R . .
C17 C -0.0537(4) 0.7177(4) 0.14085(18) 0.0790(17) Uani 1 1 d . . .
H17A H -0.0227 0.7693 0.1550 0.095 Uiso 1 1 calc R . .
H17B H -0.0422 0.6649 0.1606 0.095 Uiso 1 1 calc R . .
C18 C -0.1578(4) 0.7370(5) 0.1400(2) 0.097(2) Uani 1 1 d . . .
H18A H -0.1793 0.7453 0.1717 0.145 Uiso 1 1 calc R . .
H18B H -0.1889 0.6864 0.1259 0.145 Uiso 1 1 calc R . .
H18C H -0.1694 0.7911 0.1220 0.145 Uiso 1 1 calc R . .
C19 C 0.0856(4) 0.6884(6) 0.0994(2) 0.098(2) Uani 1 1 d . . .
H19A H 0.0953 0.6387 0.1214 0.117 Uiso 1 1 calc R . .
H19B H 0.1101 0.7433 0.1137 0.117 Uiso 1 1 calc R . .
C20 C 0.1378(5) 0.6687(8) 0.0546(3) 0.145(4) Uani 1 1 d . . .
H20A H 0.1956 0.6422 0.0623 0.217 Uiso 1 1 calc R . .
H20B H 0.1471 0.7243 0.0375 0.217 Uiso 1 1 calc R . .
H20C H 0.1037 0.6269 0.0354 0.217 Uiso 1 1 calc R . .
C21 C -0.0580(5) 0.6189(5) 0.0689(2) 0.0906(19) Uani 1 1 d . . .
H21A H -0.0303 0.6097 0.0382 0.109 Uiso 1 1 calc R . .
H21B H -0.1221 0.6312 0.0640 0.109 Uiso 1 1 calc R . .
C22 C -0.0481(6) 0.5312(5) 0.0981(3) 0.135(3) Uani 1 1 d . . .
H22A H -0.0879 0.4852 0.0857 0.203 Uiso 1 1 calc R . .
H22B H -0.0639 0.5434 0.1304 0.203 Uiso 1 1 calc R . .
H22C H 0.0137 0.5102 0.0965 0.203 Uiso 1 1 calc R . .

loop_
_atom_site_aniso_label
_atom_site_aniso_U_11
_atom_site_aniso_U_22
_atom_site_aniso_U_33
_atom_site_aniso_U_23
_atom_site_aniso_U_13
_atom_site_aniso_U_12
W1 0.03541(9) 0.03541(9) 0.03006(12) 0.00217(8) -0.00217(8) -0.00360(10)
Cu1 0.0503(3) 0.0507(3) 0.0450(3) 0.0025(2) -0.0042(2) 0.0073(3)
Cu2 0.0481(3) 0.0481(3) 0.0455(4) 0.0044(3) -0.0044(3) -0.0115(3)
Cu3 0.0478(3) 0.0478(3) 0.0473(4) -0.0007(3) 0.0007(3) -0.0125(3)
S1 0.0440(6) 0.0456(6) 0.0427(5) 0.0012(5) 0.0072(5) -0.0008(5)
S2 0.0561(7) 0.0416(6) 0.0380(5) 0.0051(5) -0.0119(5) -0.0080(5)
S3 0.193(2) 0.0583(10) 0.1082(14) -0.0225(10) 0.0031(15) -0.0206(12)
S4A 0.101(6) 0.209(9) 0.096(3) -0.014(5) 0.005(4) 0.092(5)
S4B 0.068(7) 0.42(4) 0.124(11) 0.082(17) 0.042(6) 0.105(16)
N1 0.060(3) 0.050(3) 0.053(2) 0.0090(18) -0.0007(18) 0.0077(19)
N2 0.047(2) 0.058(3) 0.058(2) 0.0136(19) -0.0007(19) -0.0109(19)
N3 0.089(3) 0.049(3) 0.056(2) 0.003(2) -0.002(2) -0.010(2)
N4 0.061(3) 0.102(4) 0.060(3) 0.009(2) -0.002(2) 0.018(3)
N5 0.056(3) 0.071(3) 0.047(2) -0.007(2) -0.0124(18) -0.005(2)
C1 0.106(4) 0.052(3) 0.049(3) 0.008(3) 0.006(3) 0.006(3)
C2 0.125(6) 0.081(4) 0.057(3) 0.013(3) 0.005(3) 0.011(4)
C3 0.114(5) 0.084(5) 0.075(4) 0.030(4) 0.018(4) 0.001(4)
C4 0.097(5) 0.057(3) 0.084(4) 0.028(3) -0.001(4) -0.003(3)
C5 0.058(3) 0.050(3) 0.073(3) 0.006(3) -0.008(3) 0.007(2)
C6 0.101(5) 0.052(3) 0.080(4) -0.005(3) -0.016(3) 0.006(3)
C7 0.069(4) 0.078(4) 0.055(3) 0.010(3) 0.009(2) -0.005(3)
C8 0.089(5) 0.103(5) 0.065(4) 0.009(4) 0.013(3) 0.009(4)
C9 0.088(5) 0.094(5) 0.099(5) 0.051(4) 0.021(4) 0.009(4)
C10 0.078(4) 0.070(4) 0.109(5) 0.033(4) 0.004(4) -0.002(3)
C11 0.052(3) 0.056(3) 0.080(4) 0.013(3) -0.005(3) -0.007(2)
C12 0.107(5) 0.064(3) 0.094(4) -0.007(3) -0.018(5) -0.008(3)
C13 0.087(4) 0.045(3) 0.056(3) 0.009(3) 0.002(3) -0.002(3)
C14 0.059(3) 0.156(6) 0.054(3) 0.029(4) 0.000(3) 0.034(4)
C15 0.113(6) 0.110(5) 0.068(4) 0.012(4) -0.016(4) -0.007(4)
C16 0.162(8) 0.090(5) 0.142(8) 0.015(5) -0.015(6) -0.024(6)
C17 0.092(5) 0.090(4) 0.054(3) -0.014(3) -0.005(3) -0.003(4)
C18 0.074(4) 0.127(6) 0.090(5) -0.017(4) 0.009(4) 0.012(4)
C19 0.069(4) 0.133(6) 0.091(4) -0.033(4) -0.020(3) -0.001(4)
C20 0.082(5) 0.249(12) 0.104(6) -0.047(7) 0.013(4) 0.019(6)
C21 0.090(5) 0.105(5) 0.077(4) -0.031(4) -0.019(4) -0.017(4)
C22 0.180(9) 0.077(5) 0.150(8) -0.014(5) -0.031(7) -0.025(5)

loop_
_atom_type_symbol
_atom_type_description
_atom_type_scat_dispersion_real
_atom_type_scat_dispersion_imag
_atom_type_scat_source
C C 0.0033 0.0016 'International Tables Vol C Tables 4.2.6.8 and 6.1.1.4'
H H 0.0000 0.0000 'International Tables Vol C Tables 4.2.6.8 and 6.1.1.4'
N N 0.0061 0.0033 'International Tables Vol C Tables 4.2.6.8 and 6.1.1.4'
S S 0.1246 0.1234 'International Tables Vol C Tables 4.2.6.8 and 6.1.1.4'
Cu Cu 0.3201 1.2651 'International Tables Vol C Tables 4.2.6.8 and 6.1.1.4'
W W -0.8490 6.8722 'International Tables Vol C Tables 4.2.6.8 and 6.1.1.4'

loop_
_geom_angle_atom_site_label_1
_geom_angle_atom_site_label_2
_geom_angle_atom_site_label_3
_geom_angle
_geom_angle_site_symmetry_1
_geom_angle_site_symmetry_3
_geom_angle_publ_flag
S1 W1 S2 110.29(4) 7 7 ?
S1 W1 S2 109.42(4) 7 . ?
S2 W1 S2 108.63(6) 7 . ?
S1 W1 S1 108.69(5) 7 . ?
S2 W1 S1 109.45(4) 7 . ?
S2 W1 S1 110.36(4) . . ?
S1 W1 Cu3 54.39(3) 7 . ?
S2 W1 Cu3 125.66(3) 7 . ?
S2 W1 Cu3 125.71(3) . . ?
S1 W1 Cu3 54.30(3) . . ?
S1 W1 Cu1 55.08(3) 7 . ?
S2 W1 Cu1 127.28(3) 7 . ?
S2 W1 Cu1 54.40(3) . . ?
S1 W1 Cu1 123.28(3) . . ?
Cu3 W1 Cu1 88.863(12) . . ?
S1 W1 Cu1 123.22(3) 7 7 ?
S2 W1 Cu1 54.47(3) 7 7 ?
S2 W1 Cu1 127.35(3) . 7 ?
S1 W1 Cu1 55.02(3) . 7 ?
Cu3 W1 Cu1 88.726(12) . 7 ?
Cu1 W1 Cu1 177.59(2) . 7 ?
S1 W1 Cu2 125.61(3) 7 . ?
S2 W1 Cu2 54.34(3) 7 . ?
S2 W1 Cu2 54.29(3) . . ?
S1 W1 Cu2 125.70(3) . . ?
Cu3 W1 Cu2 180.000(9) . . ?
Cu1 W1 Cu2 91.137(12) . . ?
Cu1 W1 Cu2 91.274(12) 7 . ?
N4 Cu1 N1 104.93(16) . . ?
N4 Cu1 S2 120.07(15) . . ?
N1 Cu1 S2 103.32(11) . . ?
N4 Cu1 S1 108.37(13) . 7 ?
N1 Cu1 S1 116.67(11) . 7 ?
S2 Cu1 S1 104.08(4) . 7 ?
N4 Cu1 W1 133.39(13) . . ?
N1 Cu1 W1 121.68(11) . . ?
S2 Cu1 W1 52.17(3) . . ?
S1 Cu1 W1 51.95(3) 7 . ?
N3 Cu2 N3 104.2(3) . 7 ?
N3 Cu2 S2 105.26(12) . . ?
N3 Cu2 S2 119.60(13) 7 . ?
N3 Cu2 S2 119.58(13) . 7 ?
N3 Cu2 S2 105.33(12) 7 7 ?
S2 Cu2 S2 103.85(6) . 7 ?
N3 Cu2 W1 127.86(13) . . ?
N3 Cu2 W1 127.93(13) 7 . ?
S2 Cu2 W1 51.95(3) . . ?
S2 Cu2 W1 51.91(3) 7 . ?
N2 Cu3 N2 108.4(2) . 7 ?
N2 Cu3 S1 111.48(12) . . ?
N2 Cu3 S1 110.49(11) 7 . ?
N2 Cu3 S1 110.51(11) . 7 ?
N2 Cu3 S1 111.54(12) 7 7 ?
S1 Cu3 S1 104.41(6) . 7 ?
N2 Cu3 W1 125.78(11) . . ?
N2 Cu3 W1 125.82(11) 7 . ?
S1 Cu3 W1 52.25(3) . . ?
S1 Cu3 W1 52.16(3) 7 . ?
W1 S1 Cu3 73.45(3) . . ?
W1 S1 Cu1 72.95(3) . 7 ?
Cu3 S1 Cu1 110.28(4) . 7 ?
W1 S2 Cu1 73.43(3) . . ?
W1 S2 Cu2 73.76(3) . . ?
Cu1 S2 Cu2 114.93(5) . . ?
C5 N1 C1 117.2(4) . . ?
C5 N1 Cu1 125.0(3) . . ?
C1 N1 Cu1 117.7(3) . . ?
C11 N2 C7 118.6(4) . . ?
C11 N2 Cu3 123.7(4) . . ?
C7 N2 Cu3 117.6(3) . . ?
C13 N3 Cu2 167.8(5) . . ?
C14 N4 Cu1 171.4(6) . . ?
C19 N5 C17 105.8(4) . . ?
C19 N5 C21 112.4(5) . . ?
C17 N5 C21 111.6(4) . . ?
C19 N5 C15 110.4(5) . . ?
C17 N5 C15 110.3(5) . . ?
C21 N5 C15 106.4(4) . . ?
C2 C1 N1 124.9(5) . . ?
C1 C2 C3 116.2(6) . . ?
C4 C3 C2 120.2(6) . . ?
C3 C4 C5 119.7(6) . . ?
N1 C5 C4 121.8(5) . . ?
N1 C5 C6 117.7(5) . . ?
C4 C5 C6 120.5(5) . . ?
N2 C7 C8 122.6(6) . . ?
C9 C8 C7 119.4(6) . . ?
C8 C9 C10 120.0(6) . . ?
C9 C10 C11 118.6(6) . . ?
N2 C11 C10 120.9(6) . . ?
N2 C11 C12 118.1(5) . . ?
C10 C11 C12 121.0(5) . . ?
N3 C13 S3 179.5(5) . . ?
N4 C14 S4B 161(3) . . ?
N4 C14 S4A 169.5(10) . . ?
S4B C14 S4A 29(3) . . ?
C16 C15 N5 116.2(5) . . ?
N5 C17 C18 113.1(4) . . ?
N5 C19 C20 114.1(5) . . ?
N5 C21 C22 112.8(5) . . ?

loop_
_geom_bond_atom_site_label_1
_geom_bond_atom_site_label_2
_geom_bond_distance
_geom_bond_site_symmetry_2
_geom_bond_publ_flag
W1 S1 2.2379(11) 7 ?
W1 S2 2.2380(11) 7 ?
W1 S2 2.2392(11) . ?
W1 S1 2.2404(11) . ?
W1 Cu3 2.7163(7) . ?
W1 Cu1 2.7172(5) . ?
W1 Cu1 2.7173(5) 7 ?
W1 Cu2 2.7302(7) . ?
Cu1 N4 1.975(5) . ?
Cu1 N1 2.124(4) . ?
Cu1 S2 2.3049(12) . ?
Cu1 S1 2.3301(11) 7 ?
Cu2 N3 1.996(4) . ?
Cu2 N3 1.998(4) 7 ?
Cu2 S2 2.3091(11) . ?
Cu2 S2 2.3104(11) 7 ?
Cu3 N2 2.086(4) . ?
Cu3 N2 2.087(4) 7 ?
Cu3 S1 2.3011(11) . ?
Cu3 S1 2.3037(11) 7 ?
S1 Cu1 2.3289(11) 7 ?
S3 C13 1.621(6) . ?
S4A C14 1.681(10) . ?
S4B C14 1.572(13) . ?
N1 C5 1.311(6) . ?
N1 C1 1.377(6) . ?
N2 C11 1.332(6) . ?
N2 C7 1.350(6) . ?
N3 C13 1.143(6) . ?
N4 C14 1.134(7) . ?
N5 C19 1.496(7) . ?
N5 C17 1.512(6) . ?
N5 C21 1.513(7) . ?
N5 C15 1.537(7) . ?
C1 C2 1.339(7) . ?
C2 C3 1.408(9) . ?
C3 C4 1.344(9) . ?
C4 C5 1.395(7) . ?
C5 C6 1.480(7) . ?
C7 C8 1.357(8) . ?
C8 C9 1.335(9) . ?
C9 C10 1.387(10) . ?
C10 C11 1.391(8) . ?
C11 C12 1.500(8) . ?
C15 C16 1.501(10) . ?
C17 C18 1.556(8) . ?
C19 C20 1.513(9) . ?
C21 C22 1.537(10) . ?
